data_1515125
loop_
_publ_author_name
'Leibfarth, Frank A.'
'Wolffs, Martin'
'Campos, Luis M.'
'Delany, Kris'
'Treat, Nicolas'
'Kade, Matthew J.'
'Moon, Bongjin'
'Hawker, Craig J.'

_publ_section_title
;
 Low-temperature ketene formation in materials chemistry through molecular
 engineering
;
_journal_issue 3
_journal_name_full 'Chemical Science'
_journal_page_first 766
_journal_paper_doi 10.1039/c2sc00841f
_journal_volume 3
_journal_year 2012
_chemical_formula_sum 'C21 H29 N O4'
_chemical_formula_weight 359.45
_chemical_name_systematic
;
?
;
_space_group_IT_number 14
_symmetry_cell_setting monoclinic
_symmetry_space_group_name_Hall '-P 2yn'
_symmetry_space_group_name_H-M 'P 1 21/n 1'
_atom_sites_solution_hydrogens geom
_atom_sites_solution_primary direct
_atom_sites_solution_secondary difmap
_audit_creation_method SHELXL-97
_cell_angle_alpha 90.00
_cell_angle_beta 102.731(7)
_cell_angle_gamma 90.00
_cell_formula_units_Z 4
_cell_length_a 11.210(5)
_cell_length_b 16.029(7)
_cell_length_c 11.499(5)
_cell_measurement_temperature 293(2)
_cell_volume 2015.4(15)
_computing_structure_refinement 'SHELXL-97 (Sheldrick, 1997)'
_computing_structure_solution 'SHELXS-97 (Sheldrick, 1990)'
_diffrn_ambient_temperature 293(2)
_diffrn_measured_fraction_theta_full 0.973
_diffrn_measured_fraction_theta_max 0.973
_diffrn_measurement_device_type 'CCD area detector'
_diffrn_measurement_method 'Omega scan'
_diffrn_radiation_monochromator graphite
_diffrn_radiation_source 'fine-focus sealed tube'
_diffrn_radiation_type MoK\a
_diffrn_radiation_wavelength 0.71073
_diffrn_reflns_av_R_equivalents 0.0665
_diffrn_reflns_av_sigmaI/netI 0.0432
_diffrn_reflns_limit_h_max 13
_diffrn_reflns_limit_h_min -13
_diffrn_reflns_limit_k_max 19
_diffrn_reflns_limit_k_min -20
_diffrn_reflns_limit_l_max 13
_diffrn_reflns_limit_l_min -14
_diffrn_reflns_number 15829
_diffrn_reflns_theta_full 26.42
_diffrn_reflns_theta_max 26.42
_diffrn_reflns_theta_min 2.22
_exptl_absorpt_coefficient_mu 0.081
_exptl_absorpt_correction_T_max 0.360
_exptl_absorpt_correction_T_min 0.214
_exptl_absorpt_correction_type empirical
_exptl_absorpt_process_details 'psi scan'
_exptl_crystal_colour colorless
_exptl_crystal_density_diffrn 1.185
_exptl_crystal_density_method 'not measured'
_exptl_crystal_description block
_exptl_crystal_F_000 776
_exptl_crystal_size_max 0.3
_exptl_crystal_size_mid 0.25
_exptl_crystal_size_min 0.25
_refine_diff_density_max 0.184
_refine_diff_density_min -0.218
_refine_diff_density_rms 0.042
_refine_ls_extinction_coef 0.032(2)
_refine_ls_extinction_expression Fc^*^=kFc[1+0.001xFc^2^\l^3^/sin(2\q)]^-1/4^
_refine_ls_extinction_method SHELXL
_refine_ls_goodness_of_fit_ref 1.175
_refine_ls_hydrogen_treatment constr
_refine_ls_matrix_type full
_refine_ls_number_parameters 238
_refine_ls_number_reflns 4031
_refine_ls_number_restraints 0
_refine_ls_restrained_S_all 1.175
_refine_ls_R_factor_all 0.0712
_refine_ls_R_factor_gt 0.0451
_refine_ls_shift/su_max 0.001
_refine_ls_shift/su_mean 0.000
_refine_ls_structure_factor_coef Fsqd
_refine_ls_weighting_details 'calc w=1/[\s^2^(Fo^2^)+(0.0500P)^2^+0.0325P] where P=(Fo^2^+2Fc^2^)/3'
_refine_ls_weighting_scheme calc
_refine_ls_wR_factor_gt 0.1110
_refine_ls_wR_factor_ref 0.1225
_reflns_number_gt 2601
_reflns_number_total 4031
_reflns_threshold_expression >2sigma(I)
_cod_data_source_file c2sc00841f.txt
_cod_data_source_block f110309
_cod_original_cell_volume 2015.5(15)
_cod_original_sg_symbol_H-M P2(1)/n
_cod_database_code 1515125

loop_
_symmetry_equiv_pos_as_xyz
'x, y, z'
'-x+1/2, y+1/2, -z+1/2'
'-x, -y, -z'
'x-1/2, -y-1/2, z-1/2'

loop_
_atom_site_label
_atom_site_type_symbol
_atom_site_fract_x
_atom_site_fract_y
_atom_site_fract_z
_atom_site_U_iso_or_equiv
_atom_site_adp_type
_atom_site_occupancy
_atom_site_symmetry_multiplicity
_atom_site_calc_flag
_atom_site_refinement_flags
C1 C 0.39646(17) 0.67782(10) 0.73939(18) 0.0748(5) Uani 1 1 d .
H1A H 0.3571 0.6830 0.6557 0.090 Uiso 1 1 calc R
H1B H 0.3332 0.6788 0.7849 0.090 Uiso 1 1 calc R
C2 C 0.4635(2) 0.59545(11) 0.7595(2) 0.0869(6) Uani 1 1 d .
H2A H 0.5210 0.5919 0.7078 0.104 Uiso 1 1 calc R
H2B H 0.4053 0.5501 0.7390 0.104 Uiso 1 1 calc R
C3 C 0.5317(2) 0.58633(11) 0.88813(19) 0.0848(6) Uani 1 1 d .
H3A H 0.4737 0.5795 0.9388 0.102 Uiso 1 1 calc R
H3B H 0.5831 0.5370 0.8964 0.102 Uiso 1 1 calc R
C4 C 0.60949(17) 0.66219(11) 0.92669(18) 0.0789(5) Uani 1 1 d .
H4A H 0.6765 0.6631 0.8858 0.095 Uiso 1 1 calc R
H4B H 0.6442 0.6588 1.0116 0.095 Uiso 1 1 calc R
C5 C 0.53667(16) 0.74197(10) 0.90007(15) 0.0668(5) Uani 1 1 d .
H5A H 0.4747 0.7436 0.9471 0.080 Uiso 1 1 calc R
H5B H 0.5906 0.7893 0.9228 0.080 Uiso 1 1 calc R
C6 C 0.41252(14) 0.82637(9) 0.74576(15) 0.0619(4) Uani 1 1 d .
H6A H 0.3515 0.8307 0.7936 0.074 Uiso 1 1 calc R
H6B H 0.3697 0.8249 0.6627 0.074 Uiso 1 1 calc R
C7 C 0.49264(14) 0.90387(9) 0.76627(14) 0.0581(4) Uani 1 1 d .
H7A H 0.5140 0.9164 0.8508 0.070 Uiso 1 1 calc R
H7B H 0.5677 0.8932 0.7400 0.070 Uiso 1 1 calc R
C8 C 0.42766(14) 0.97837(9) 0.69909(13) 0.0566(4) Uani 1 1 d .
H8A H 0.3473 0.9832 0.7169 0.068 Uiso 1 1 calc R
H8B H 0.4161 0.9679 0.6142 0.068 Uiso 1 1 calc R
C9 C 0.49561(13) 1.06288(8) 0.72835(12) 0.0488(4) Uani 1 1 d .
C10 C 0.62315(13) 1.05144(9) 0.70799(13) 0.0503(4) Uani 1 1 d .
C11 C 0.49075(14) 1.08547(8) 0.85530(13) 0.0494(4) Uani 1 1 d .
C12 C 0.71391(13) 1.09478(10) 0.91226(13) 0.0566(4) Uani 1 1 d .
C13 C 0.75188(16) 1.18392(11) 0.90623(17) 0.0739(5) Uani 1 1 d .
H13A H 0.6953 1.2119 0.8435 0.111 Uiso 1 1 calc R
H13B H 0.8324 1.1862 0.8904 0.111 Uiso 1 1 calc R
H13C H 0.7523 1.2109 0.9809 0.111 Uiso 1 1 calc R
C14 C 0.79551(17) 1.04488(12) 1.00840(16) 0.0792(5) Uani 1 1 d .
H14A H 0.7984 1.0707 1.0843 0.119 Uiso 1 1 calc R
H14B H 0.8764 1.0428 0.9935 0.119 Uiso 1 1 calc R
H14C H 0.7639 0.9893 1.0089 0.119 Uiso 1 1 calc R
C15 C 0.42711(14) 1.13052(9) 0.64180(14) 0.0581(4) Uani 1 1 d .
H15A H 0.4265 1.1137 0.5606 0.070 Uiso 1 1 calc R
H15B H 0.3429 1.1329 0.6499 0.070 Uiso 1 1 calc R
C16 C 0.48195(13) 1.21682(9) 0.66223(13) 0.0560(4) Uani 1 1 d .
C17 C 0.45192(15) 1.27032(10) 0.74598(15) 0.0623(4) Uani 1 1 d .
H17 H 0.3937 1.2539 0.7878 0.075 Uiso 1 1 calc R
C18 C 0.50636(17) 1.34725(11) 0.76857(18) 0.0749(5) Uani 1 1 d .
H18 H 0.4846 1.3821 0.8252 0.090 Uiso 1 1 calc R
C19 C 0.59248(18) 1.37295(12) 0.7081(2) 0.0831(6) Uani 1 1 d .
H19 H 0.6304 1.4246 0.7245 0.100 Uiso 1 1 calc R
C20 C 0.62207(18) 1.32165(13) 0.6232(2) 0.0836(6) Uani 1 1 d .
H20 H 0.6797 1.3388 0.5812 0.100 Uiso 1 1 calc R
C21 C 0.56674(16) 1.24469(11) 0.59970(16) 0.0720(5) Uani 1 1 d .
H21 H 0.5867 1.2110 0.5410 0.086 Uiso 1 1 calc R
N N 0.47826(11) 0.74830(7) 0.77443(12) 0.0568(3) Uani 1 1 d .
O1 O 0.64294(10) 1.03345(8) 0.61304(10) 0.0719(3) Uani 1 1 d .
O2 O 0.71778(9) 1.05385(7) 0.80184(9) 0.0659(3) Uani 1 1 d .
O3 O 0.39618(10) 1.09489(7) 0.88617(10) 0.0657(3) Uani 1 1 d .
O4 O 0.59444(10) 1.09139(7) 0.93809(9) 0.0660(3) Uani 1 1 d .

loop_
_atom_site_aniso_label
_atom_site_aniso_U_11
_atom_site_aniso_U_22
_atom_site_aniso_U_33
_atom_site_aniso_U_23
_atom_site_aniso_U_13
_atom_site_aniso_U_12
C1 0.0733(11) 0.0683(11) 0.0806(12) -0.0158(9) 0.0122(10) -0.0234(9)
C2 0.1065(15) 0.0569(11) 0.1003(16) -0.0190(10) 0.0295(13) -0.0207(10)
C3 0.1000(15) 0.0602(11) 0.0979(15) -0.0014(9) 0.0301(13) -0.0057(10)
C4 0.0771(12) 0.0710(12) 0.0863(13) -0.0022(9) 0.0129(10) 0.0007(9)
C5 0.0690(11) 0.0619(10) 0.0680(11) -0.0131(8) 0.0116(9) -0.0066(8)
C6 0.0543(9) 0.0631(10) 0.0668(10) -0.0118(8) 0.0101(8) -0.0087(7)
C7 0.0542(9) 0.0567(9) 0.0600(9) -0.0071(7) 0.0055(7) -0.0055(7)
C8 0.0513(9) 0.0626(9) 0.0540(9) -0.0086(7) 0.0078(7) -0.0043(7)
C9 0.0452(8) 0.0555(8) 0.0443(8) -0.0040(6) 0.0070(6) 0.0005(6)
C10 0.0494(9) 0.0547(8) 0.0464(9) -0.0036(6) 0.0096(7) 0.0002(6)
C11 0.0492(9) 0.0489(8) 0.0501(9) -0.0036(6) 0.0111(7) -0.0009(6)
C12 0.0454(8) 0.0726(10) 0.0486(9) -0.0114(7) 0.0034(7) 0.0021(7)
C13 0.0650(11) 0.0734(11) 0.0788(12) -0.0064(9) 0.0061(9) -0.0008(8)
C14 0.0695(11) 0.0921(13) 0.0686(11) 0.0028(9) -0.0007(9) 0.0118(9)
C15 0.0489(9) 0.0697(10) 0.0522(9) 0.0008(7) 0.0035(7) 0.0042(7)
C16 0.0496(8) 0.0617(9) 0.0536(9) 0.0110(7) 0.0044(7) 0.0091(7)
C17 0.0598(10) 0.0606(10) 0.0681(10) 0.0095(8) 0.0175(9) 0.0065(8)
C18 0.0810(12) 0.0596(10) 0.0850(13) 0.0020(9) 0.0202(10) 0.0049(9)
C19 0.0772(13) 0.0637(11) 0.1067(15) 0.0124(11) 0.0166(12) -0.0041(9)
C20 0.0756(13) 0.0790(13) 0.1032(15) 0.0243(11) 0.0350(12) -0.0008(10)
C21 0.0727(11) 0.0776(12) 0.0701(12) 0.0118(9) 0.0255(10) 0.0100(9)
N 0.0554(7) 0.0534(7) 0.0624(8) -0.0139(6) 0.0143(6) -0.0100(6)
O1 0.0665(7) 0.0997(9) 0.0526(7) -0.0122(6) 0.0200(6) 0.0018(6)
O2 0.0462(6) 0.0933(8) 0.0560(7) -0.0197(5) 0.0064(5) 0.0067(5)
O3 0.0554(7) 0.0797(7) 0.0666(7) -0.0075(5) 0.0233(6) 0.0002(5)
O4 0.0529(6) 0.0971(8) 0.0469(6) -0.0168(5) 0.0083(5) -0.0002(5)

loop_
_atom_type_symbol
_atom_type_description
_atom_type_scat_dispersion_real
_atom_type_scat_dispersion_imag
_atom_type_scat_source
C C 0.0033 0.0016 'International Tables Vol C Tables 4.2.6.8 and 6.1.1.4'
H H 0.0000 0.0000 'International Tables Vol C Tables 4.2.6.8 and 6.1.1.4'
N N 0.0061 0.0033 'International Tables Vol C Tables 4.2.6.8 and 6.1.1.4'
O O 0.0106 0.0060 'International Tables Vol C Tables 4.2.6.8 and 6.1.1.4'

loop_
_geom_angle_atom_site_label_1
_geom_angle_atom_site_label_2
_geom_angle_atom_site_label_3
_geom_angle
N C1 C2 111.98(16)
N C1 H1A 109.2
C2 C1 H1A 109.2
N C1 H1B 109.2
C2 C1 H1B 109.2
H1A C1 H1B 107.9
C1 C2 C3 111.14(15)
C1 C2 H2A 109.4
C3 C2 H2A 109.4
C1 C2 H2B 109.4
C3 C2 H2B 109.4
H2A C2 H2B 108.0
C4 C3 C2 110.16(15)
C4 C3 H3A 109.6
C2 C3 H3A 109.6
C4 C3 H3B 109.6
C2 C3 H3B 109.6
H3A C3 H3B 108.1
C3 C4 C5 111.83(17)
C3 C4 H4A 109.3
C5 C4 H4A 109.3
C3 C4 H4B 109.3
C5 C4 H4B 109.3
H4A C4 H4B 107.9
N C5 C4 111.44(13)
N C5 H5A 109.3
C4 C5 H5A 109.3
N C5 H5B 109.3
C4 C5 H5B 109.3
H5A C5 H5B 108.0
N C6 C7 114.57(13)
N C6 H6A 108.6
C7 C6 H6A 108.6
N C6 H6B 108.6
C7 C6 H6B 108.6
H6A C6 H6B 107.6
C8 C7 C6 111.28(14)
C8 C7 H7A 109.4
C6 C7 H7A 109.4
C8 C7 H7B 109.4
C6 C7 H7B 109.4
H7A C7 H7B 108.0
C7 C8 C9 114.71(13)
C7 C8 H8A 108.6
C9 C8 H8A 108.6
C7 C8 H8B 108.6
C9 C8 H8B 108.6
H8A C8 H8B 107.6
C10 C9 C11 114.47(12)
C10 C9 C8 107.23(11)
C11 C9 C8 107.25(11)
C10 C9 C15 109.65(11)
C11 C9 C15 109.40(12)
C8 C9 C15 108.65(12)
O1 C10 O2 118.03(13)
O1 C10 C9 122.90(13)
O2 C10 C9 118.78(12)
O3 C11 O4 117.90(13)
O3 C11 C9 122.45(13)
O4 C11 C9 119.58(12)
O4 C12 O2 112.12(11)
O4 C12 C13 109.48(12)
O2 C12 C13 109.29(13)
O4 C12 C14 105.81(13)
O2 C12 C14 105.97(13)
C13 C12 C14 114.17(14)
C12 C13 H13A 109.5
C12 C13 H13B 109.5
H13A C13 H13B 109.5
C12 C13 H13C 109.5
H13A C13 H13C 109.5
H13B C13 H13C 109.5
C12 C14 H14A 109.5
C12 C14 H14B 109.5
H14A C14 H14B 109.5
C12 C14 H14C 109.5
H14A C14 H14C 109.5
H14B C14 H14C 109.5
C16 C15 C9 114.34(12)
C16 C15 H15A 108.7
C9 C15 H15A 108.7
C16 C15 H15B 108.7
C9 C15 H15B 108.7
H15A C15 H15B 107.6
C17 C16 C21 117.43(15)
C17 C16 C15 121.46(14)
C21 C16 C15 121.09(14)
C18 C17 C16 121.38(15)
C18 C17 H17 119.3
C16 C17 H17 119.3
C19 C18 C17 120.42(17)
C19 C18 H18 119.8
C17 C18 H18 119.8
C18 C19 C20 119.23(18)
C18 C19 H19 120.4
C20 C19 H19 120.4
C19 C20 C21 120.40(17)
C19 C20 H20 119.8
C21 C20 H20 119.8
C20 C21 C16 121.10(16)
C20 C21 H21 119.5
C16 C21 H21 119.5
C5 N C6 112.39(12)
C5 N C1 109.86(13)
C6 N C1 110.42(13)
C10 O2 C12 123.56(11)
C11 O4 C12 124.13(11)

loop_
_geom_bond_atom_site_label_1
_geom_bond_atom_site_label_2
_geom_bond_distance
C1 N 1.455(2)
C1 C2 1.512(3)
C1 H1A 0.9700
C1 H1B 0.9700
C2 C3 1.515(3)
C2 H2A 0.9700
C2 H2B 0.9700
C3 C4 1.505(3)
C3 H3A 0.9700
C3 H3B 0.9700
C4 C5 1.512(2)
C4 H4A 0.9700
C4 H4B 0.9700
C5 N 1.452(2)
C5 H5A 0.9700
C5 H5B 0.9700
C6 N 1.453(2)
C6 C7 1.521(2)
C6 H6A 0.9700
C6 H6B 0.9700
C7 C8 1.518(2)
C7 H7A 0.9700
C7 H7B 0.9700
C8 C9 1.554(2)
C8 H8A 0.9700
C8 H8B 0.9700
C9 C10 1.510(2)
C9 C11 1.517(2)
C9 C15 1.555(2)
C10 O1 1.1963(17)
C10 O2 1.3367(18)
C11 O3 1.1995(16)
C11 O4 1.3337(18)
C12 O4 1.4354(18)
C12 O2 1.4383(18)
C12 C13 1.497(2)
C12 C14 1.501(2)
C13 H13A 0.9600
C13 H13B 0.9600
C13 H13C 0.9600
C14 H14A 0.9600
C14 H14B 0.9600
C14 H14C 0.9600
C15 C16 1.511(2)
C15 H15A 0.9700
C15 H15B 0.9700
C16 C17 1.385(2)
C16 C21 1.386(2)
C17 C18 1.375(2)
C17 H17 0.9300
C18 C19 1.371(2)
C18 H18 0.9300
C19 C20 1.372(3)
C19 H19 0.9300
C20 C21 1.380(3)
C20 H20 0.9300
C21 H21 0.9300

loop_
_geom_torsion_atom_site_label_1
_geom_torsion_atom_site_label_2
_geom_torsion_atom_site_label_3
_geom_torsion_atom_site_label_4
_geom_torsion
N C1 C2 C3 56.1(2)
C1 C2 C3 C4 -51.2(2)
C2 C3 C4 C5 51.6(2)
C3 C4 C5 N -56.5(2)
N C6 C7 C8 161.68(13)
C6 C7 C8 C9 172.12(12)
C7 C8 C9 C10 54.41(16)
C7 C8 C9 C11 -68.99(15)
C7 C8 C9 C15 172.85(12)
C11 C9 C10 O1 179.91(13)
C8 C9 C10 O1 61.08(18)
C15 C9 C10 O1 -56.71(18)
C11 C9 C10 O2 6.27(18)
C8 C9 C10 O2 -112.56(14)
C15 C9 C10 O2 129.65(14)
C10 C9 C11 O3 -178.39(13)
C8 C9 C11 O3 -59.57(17)
C15 C9 C11 O3 58.10(17)
C10 C9 C11 O4 -1.69(18)
C8 C9 C11 O4 117.12(14)
C15 C9 C11 O4 -125.20(13)
C10 C9 C15 C16 -64.46(16)
C11 C9 C15 C16 61.85(16)
C8 C9 C15 C16 178.64(12)
C9 C15 C16 C17 -85.05(18)
C9 C15 C16 C21 93.35(17)
C21 C16 C17 C18 -1.7(2)
C15 C16 C17 C18 176.79(15)
C16 C17 C18 C19 0.0(3)
C17 C18 C19 C20 1.2(3)
C18 C19 C20 C21 -0.7(3)
C19 C20 C21 C16 -1.1(3)
C17 C16 C21 C20 2.2(2)
C15 C16 C21 C20 -176.25(16)
C4 C5 N C6 -177.24(13)
C4 C5 N C1 59.39(18)
C7 C6 N C5 63.37(17)
C7 C6 N C1 -173.58(13)
C2 C1 N C5 -59.68(18)
C2 C1 N C6 175.81(14)
O1 C10 O2 C12 163.03(14)
C9 C10 O2 C12 -23.0(2)
O4 C12 O2 C10 32.25(19)
C13 C12 O2 C10 -89.33(17)
C14 C12 O2 C10 147.22(14)
O3 C11 O4 C12 -169.74(13)
C9 C11 O4 C12 13.42(19)
O2 C12 O4 C11 -27.07(19)
C13 C12 O4 C11 94.40(16)
C14 C12 O4 C11 -142.14(15)
